data_7208661
loop_
_publ_author_name
'Podsiad\/lo, Marcin'
'Patyk, Ewa'
'Katrusiak, Andrzej'

_publ_section_title
;
 Chiral aggregation hierarchy in high-pressure resolved 2-butanol and
 2,3-butanediol
;
_journal_issue 20
_journal_name_full CrystEngComm
_journal_page_first 6419
_journal_paper_doi 10.1039/c2ce25372k
_journal_volume 14
_journal_year 2012
_chemical_formula_moiety 'C4 H10 O2'
_chemical_formula_sum 'C4 H10 O2'
_chemical_formula_weight 90.12
_chemical_melting_point 298
_chemical_name_common 2,3-butanediol
_chemical_name_systematic
;
2,3-butanediol
;
_space_group_IT_number 19
_symmetry_cell_setting orthorhombic
_symmetry_space_group_name_Hall 'P 2ac 2ab'
_symmetry_space_group_name_H-M 'P 21 21 21'
_atom_sites_solution_hydrogens geom
_atom_sites_solution_primary direct
_atom_sites_solution_secondary difmap
_audit_creation_method SHELXL-97
_cell_angle_alpha 90.00
_cell_angle_beta 90.00
_cell_angle_gamma 90.00
_cell_formula_units_Z 4
_cell_length_a 4.9467(10)
_cell_length_b 9.3791(19)
_cell_length_c 9.834(2)
_cell_measurement_reflns_used 2301
_cell_measurement_temperature 295(2)
_cell_measurement_theta_max 28.12
_cell_measurement_theta_min 4.35
_cell_volume 456.25(16)
_computing_cell_refinement 'CrysAlisRED (Oxford Diffraction, 2004)'
_computing_data_collection 'CrysAlisCCD (Oxford Diffraction, 2004)'
_computing_data_reduction 'CrysAlisRED (Oxford Diffraction, 2004); REDSHABS (Katrusiak, A. 2003)'
_computing_molecular_graphics 'SHELXTL (Sheldrick, 1990)'
_computing_publication_material 'SHELXL--97 (Sheldrick, 1997)'
_computing_structure_refinement 'SHELXL--97 (Sheldrick, 1997)'
_computing_structure_solution 'SHELXS--97 (Sheldrick, 1997)'
_diffrn_ambient_environment 'diamond-anvil cell'
_diffrn_ambient_pressure 970000
_diffrn_ambient_temperature 295(2)
_diffrn_measured_fraction_theta_full 0.265
_diffrn_measured_fraction_theta_max 0.265
_diffrn_measurement_device_type 'KM-4 CCD'
_diffrn_measurement_method '\f- and \w-scans'
_diffrn_radiation_monochromator graphite
_diffrn_radiation_source 'fine-focus sealed tube'
_diffrn_radiation_type MoK\a
_diffrn_radiation_wavelength 0.71073
_diffrn_reflns_av_R_equivalents 0.0413
_diffrn_reflns_av_sigmaI/netI 0.0197
_diffrn_reflns_limit_h_max 6
_diffrn_reflns_limit_h_min -6
_diffrn_reflns_limit_k_max 12
_diffrn_reflns_limit_k_min -11
_diffrn_reflns_limit_l_max 3
_diffrn_reflns_limit_l_min -3
_diffrn_reflns_number 1954
_diffrn_reflns_theta_full 28.12
_diffrn_reflns_theta_max 28.12
_diffrn_reflns_theta_min 4.35
_diffrn_standards_decay_% 0
_diffrn_standards_interval_count 0
_diffrn_standards_number 0
_exptl_absorpt_coefficient_mu 0.103
_exptl_absorpt_correction_T_max 0.93
_exptl_absorpt_correction_T_min 0.54
_exptl_absorpt_correction_type numerical
_exptl_absorpt_process_details
;
Correction for absorption of the diamond-anvil cell and the sample
were made using program REDSHABS (Katrusiak, A. (2003) REDSHABS. Adam
Mickiewicz University Pozna\'n; Katrusiak, A. (2004) Z. Kristallogr.
219, 461-467).
;
_exptl_crystal_colour colourless
_exptl_crystal_density_diffrn 1.312
_exptl_crystal_density_method 'not measured'
_exptl_crystal_description cylinder
_exptl_crystal_F_000 200
_exptl_crystal_size_max 0.39
_exptl_crystal_size_mid 0.39
_exptl_crystal_size_min 0.25
_refine_diff_density_max 0.094
_refine_diff_density_min -0.097
_refine_diff_density_rms 0.028
_refine_ls_abs_structure_details 'Flack H D (1983), Acta Cryst. A39, 876-881'
_refine_ls_abs_structure_Flack 3(4)
_refine_ls_extinction_method none
_refine_ls_goodness_of_fit_ref 1.126
_refine_ls_hydrogen_treatment constr
_refine_ls_matrix_type full
_refine_ls_number_parameters 25
_refine_ls_number_reflns 284
_refine_ls_number_restraints 0
_refine_ls_restrained_S_all 1.126
_refine_ls_R_factor_all 0.0481
_refine_ls_R_factor_gt 0.0451
_refine_ls_shift/su_max 0.000
_refine_ls_shift/su_mean 0.000
_refine_ls_structure_factor_coef Fsqd
_refine_ls_weighting_details 'calc w=1/[\s^2^(Fo^2^)+(0.0437P)^2^+0.3168P] where P=(Fo^2^+2Fc^2^)/3'
_refine_ls_weighting_scheme calc
_refine_ls_wR_factor_gt 0.1021
_refine_ls_wR_factor_ref 0.1045
_reflns_number_gt 268
_reflns_number_total 284
_reflns_threshold_expression >2sigma(I)
_cod_data_source_file c2ce25372k.txt
_cod_data_source_block 23butdiol_0.97GPa
_cod_database_code 7208661

loop_
_symmetry_equiv_pos_as_xyz
'x, y, z'
'-x+1/2, -y, z+1/2'
'-x, y+1/2, -z+1/2'
'x+1/2, -y+1/2, -z'

loop_
_atom_site_label
_atom_site_type_symbol
_atom_site_fract_x
_atom_site_fract_y
_atom_site_fract_z
_atom_site_U_iso_or_equiv
_atom_site_adp_type
_atom_site_occupancy
_atom_site_symmetry_multiplicity
_atom_site_calc_flag
_atom_site_refinement_flags
O1 O 0.3111(4) -0.0548(2) 0.1948(8) 0.0241(7) Uiso 1 1 d .
H1 H 0.1650 -0.0960 0.1923 0.036 Uiso 1 1 calc R
O2 O 0.1896(5) 0.3167(2) 0.2944(7) 0.0241(7) Uiso 1 1 d .
H2 H 0.3430 0.3497 0.2965 0.029 Uiso 1 1 calc R
C1 C 0.0641(8) 0.1241(4) 0.0631(13) 0.0327(11) Uiso 1 1 d .
H11 H 0.0951 0.0597 -0.0112 0.049 Uiso 1 1 calc R
H12 H 0.0826 0.2205 0.0318 0.049 Uiso 1 1 calc R
H13 H -0.1150 0.1099 0.0982 0.049 Uiso 1 1 calc R
C2 C 0.2701(6) 0.0956(3) 0.1751(11) 0.0213(8) Uiso 1 1 d .
H21 H 0.4427 0.1359 0.1450 0.026 Uiso 1 1 calc R
C3 C 0.2014(7) 0.1645(3) 0.3149(11) 0.0214(8) Uiso 1 1 d .
H31 H 0.3475 0.1431 0.3790 0.026 Uiso 1 1 calc R
C4 C -0.0650(7) 0.1188(4) 0.3774(12) 0.0306(10) Uiso 1 1 d .
H41 H -0.1110 0.1823 0.4503 0.046 Uiso 1 1 calc R
H42 H -0.0485 0.0234 0.4119 0.046 Uiso 1 1 calc R
H43 H -0.2042 0.1216 0.3094 0.046 Uiso 1 1 calc R

loop_
_atom_type_symbol
_atom_type_description
_atom_type_scat_dispersion_real
_atom_type_scat_dispersion_imag
_atom_type_scat_source
C C 0.0033 0.0016 'International Tables Vol C Tables 4.2.6.8 and 6.1.1.4'
H H 0.0000 0.0000 'International Tables Vol C Tables 4.2.6.8 and 6.1.1.4'
O O 0.0106 0.0060 'International Tables Vol C Tables 4.2.6.8 and 6.1.1.4'

loop_
_geom_angle_atom_site_label_1
_geom_angle_atom_site_label_2
_geom_angle_atom_site_label_3
_geom_angle
O1 C2 C1 111.3(5)
O1 C2 C3 108.7(7)
C1 C2 C3 114.8(4)
O2 C3 C4 107.5(3)
O2 C3 C2 107.3(7)
C4 C3 C2 115.4(5)

loop_
_geom_bond_atom_site_label_1
_geom_bond_atom_site_label_2
_geom_bond_distance
O1 C2 1.438(4)
O2 C3 1.442(4)
C1 C2 1.524(14)
C2 C3 1.556(13)
C3 C4 1.516(8)
